data_9002523
loop_
_publ_author_name
'Malcherek, T.'
'Domeneghetti, M. C.'
'Tazzoli, V.'
'Ottolini, L.'
'McCammon, C. A.'
'Carpenter, M. A.'

_publ_section_title
;
 Structural properties of ferromagnesian cordierites
 Sample:126231 Tanzania, T = 900 C, t = 24h
;
_journal_name_full 'American Mineralogist'
_journal_page_first 66
_journal_page_last 79
_journal_volume 86
_journal_year 2001
_chemical_formula_sum 'Al3.976 Fe0.208 Mg1.816 Na0.086 O18 Si5'
_chemical_name_mineral Cordierite
_space_group_IT_number 66
_symmetry_space_group_name_Hall '-C 2 2c'
_symmetry_space_group_name_H-M 'C c c m'
_cell_angle_alpha 90
_cell_angle_beta 90
_cell_angle_gamma 90
_cell_formula_units_Z 4
_cell_length_a 17.089
_cell_length_b 9.729
_cell_length_c 9.350
_cell_volume 1554.521
_database_code_amcsd 0002612
_diffrn_ambient_temperature 1173.15
_exptl_crystal_density_diffrn 2.536
_cod_original_formula_sum 'Mg1.816 Fe.208 Al3.976 Si5 O18 Na.086'
_cod_database_code 9002523

loop_
_space_group_symop_operation_xyz
x,y,z
1/2+x,1/2+y,z
x,-y,1/2+z
1/2+x,1/2-y,1/2+z
-x,y,1/2-z
1/2-x,1/2+y,1/2-z
-x,y,1/2+z
1/2-x,1/2+y,1/2+z
x,-y,1/2-z
1/2+x,1/2-y,1/2-z
x,y,-z
1/2+x,1/2+y,-z
-x,-y,z
1/2-x,1/2-y,z
-x,-y,-z
1/2-x,1/2-y,-z

loop_
_atom_site_aniso_label
_atom_site_aniso_U_11
_atom_site_aniso_U_22
_atom_site_aniso_U_33
_atom_site_aniso_U_12
_atom_site_aniso_U_13
_atom_site_aniso_U_23
MgM 0.00540 0.00611 0.00793 0.00000 0.00000 -0.00006
FeM 0.00540 0.00611 0.00793 0.00000 0.00000 -0.00006
AlT11 0.00670 0.00535 0.00535 0.00131 0.00000 0.00000
FeT11 0.00670 0.00535 0.00535 0.00131 0.00000 0.00000
SiT16 0.00400 0.00567 0.00437 0.00000 0.00000 0.00000
SiT21 0.00441 0.00368 0.00449 0.00023 0.00000 0.00000
SiT23 0.00377 0.00443 0.00460 -0.00061 0.00000 0.00000
AlT26 0.00375 0.00500 0.00479 0.00057 0.00000 0.00000
O11 0.00958 0.00707 0.00666 -0.00055 0.00302 -0.00077
O16 0.00620 0.00912 0.00703 -0.00095 0.00024 -0.00316
O13 0.00792 0.00847 0.00698 0.00127 -0.00208 -0.00236
O26 0.00439 0.01494 0.01484 -0.00221 0.00000 0.00000
O21 0.00940 0.00971 0.01499 0.00563 0.00000 0.00000
O23 0.01253 0.00486 0.01582 -0.00307 0.00000 0.00000
NaCh2 0.05100 0.01900 0.12800 0.00000 0.00000 0.00000

loop_
_atom_site_label
_atom_site_fract_x
_atom_site_fract_y
_atom_site_fract_z
_atom_site_occupancy
_atom_site_U_iso_or_equiv
MgM 0.33750 0.00000 0.25000 0.90800 0.00648
FeM 0.33750 0.00000 0.25000 0.09200 0.00648
AlT11 0.25000 0.25000 0.25014 0.98800 0.00580
FeT11 0.25000 0.25000 0.25014 0.01200 0.00580
SiT16 0.00000 0.50000 0.25000 1.00000 0.00468
SiT21 0.19241 0.07782 0.00000 1.00000 0.00419
SiT23 0.13509 -0.23748 0.00000 1.00000 0.00427
AlT26 0.05078 0.30787 0.00000 1.00000 0.00452
O11 0.24706 -0.10275 0.35876 1.00000 0.00777
O16 0.06229 -0.41607 0.34893 1.00000 0.00745
O13 -0.17325 -0.31013 0.35842 1.00000 0.00779
O26 0.04320 -0.24863 0.00000 1.00000 0.01139
O21 0.12219 0.18450 0.00000 1.00000 0.01137
O23 0.16419 -0.07953 0.00000 1.00000 0.01107
NaCh2 0.00000 0.00000 0.00000 0.08600 0.06600

loop_
_cod_related_entry_id
_cod_related_entry_database
_cod_related_entry_code
1 AMCSD 0002612
